data_7221228
loop_
_publ_author_name
'May, N.'
'Schaefer, H.'

_publ_section_title
;
 Die Struktur von Sr Cu Sn2 and Ba Cu Sn2 und ihrer Verwandtschaft zum Bi
 O Cl-Gitter
;
_journal_name_full
;
Zeitschrift fuer Naturforschung, Teil B. Anorganische Chemie, Organische 
Chemie (2,1947-32,1977)
;
_journal_page_first 20
_journal_page_last 23
_journal_volume 29
_journal_year 1974
_chemical_formula_sum 'Cu Sn2 Sr'
_space_group_IT_number 63
_symmetry_space_group_name_Hall '-C 2c 2'
_symmetry_space_group_name_H-M 'C m c m'
_cell_angle_alpha 90
_cell_angle_beta 90
_cell_angle_gamma 90
_cell_formula_units_Z 4
_cell_length_a 4.57
_cell_length_b 19.55
_cell_length_c 4.52
_cell_volume 403.833
_citation_journal_id_ASTM ZENBAX
_cod_data_source_file May_ZENBAX_1974_1619.cif
_cod_data_source_block Cu1Sn2Sr1
_cod_original_cell_volume 403.8326
_cod_original_formula_sum 'Cu1 Sn2 Sr1'
_cod_database_code 7221228

loop_
_symmetry_equiv_pos_as_xyz
x,y,z
-x,-y,z+1/2
x,-y,-z
-x,y,-z+1/2
-x,-y,-z
x,y,-z-1/2
-x,y,z
x,-y,z-1/2
x+1/2,y+1/2,z
-x+1/2,-y+1/2,z+1/2
x+1/2,-y+1/2,-z
-x+1/2,y+1/2,-z+1/2
-x+1/2,-y+1/2,-z
x+1/2,y+1/2,-z-1/2
-x+1/2,y+1/2,z
x+1/2,-y+1/2,z-1/2

loop_
_atom_site_label
_atom_site_type_symbol
_atom_site_fract_x
_atom_site_fract_y
_atom_site_fract_z
_atom_site_occupancy
_atom_site_U_iso_or_equiv
Sn2 Sn 0 0.042 0.25 1 0.0
Sr1 Sr 0 0.391 0.25 1 0.0
Sn1 Sn 0 0.751 0.25 1 0.0
Cu1 Cu 0 0.174 0.25 1 0.0
